data_7118777
loop_
_publ_author_name
'Wang, Siyuan'
'Taniguchi, Tohru'
'Monde, Kenji'
'Kawahata, Masatoshi'
'Yamaguchi, Kentaro'
'Otani, Yuko'
'Ohwada, Tomohiko'

_publ_section_title
;
 Hydrogen bonding to carbonyl oxygen of nitrogen-pyramidalized amide -
 detection of pyramidalization direction preference by vibrational
 circular dichroism spectroscopy.
;
_journal_issue 21
_journal_name_full 'Chemical communications (Cambridge, England)'
_journal_page_first 4018
_journal_page_last 4021
_journal_paper_doi 10.1039/c6cc00284f
_journal_volume 52
_journal_year 2016
_chemical_absolute_configuration syn
_chemical_formula_sum 'C22 H34 N2 O7'
_chemical_formula_weight 438.51
_chemical_name_systematic
;
 ?
;
_space_group_crystal_system monoclinic
_space_group_IT_number 4
_space_group_name_Hall 'P 2yb'
_space_group_name_H-M_alt 'P 1 21 1'
_symmetry_space_group_name_Hall 'P 2yb'
_symmetry_space_group_name_H-M 'P 1 21 1'
_atom_sites_solution_hydrogens mixed
_audit_creation_method SHELXL-2013
_audit_update_record
;
2016-01-04 deposited with the CCDC.
2016-02-12 downloaded from the CCDC.
;
_cell_angle_alpha 90
_cell_angle_beta 94.787(5)
_cell_angle_gamma 90
_cell_formula_units_Z 2
_cell_length_a 6.582(4)
_cell_length_b 10.854(6)
_cell_length_c 15.521(8)
_cell_measurement_reflns_used 6147
_cell_measurement_temperature 100
_cell_measurement_theta_max 25.02
_cell_measurement_theta_min 2.29
_cell_volume 1105.0(11)
_computing_cell_refinement 'Bruker APEX2'
_computing_data_collection 'Bruker APEX2'
_computing_data_reduction 'Bruker APEX2'
_computing_molecular_graphics 'ORTEP-3 for Windows'
_computing_publication_material Yadokari-XG
_computing_structure_refinement 'SHELXL-2013 (Sheldrick, 2013)'
_computing_structure_solution 'SHELXS-2013 (Sheldrick, 2013)'
_diffrn_ambient_temperature 100
_diffrn_detector_area_resol_mean 8.333
_diffrn_measured_fraction_theta_full 0.960
_diffrn_measured_fraction_theta_max 0.933
_diffrn_measurement_device_type 'Bruker APEX II CCD area detector'
_diffrn_measurement_method '\f and \w scans'
_diffrn_radiation_type MoK\a
_diffrn_radiation_wavelength 0.71073
_diffrn_reflns_av_R_equivalents 0.0244
_diffrn_reflns_av_unetI/netI 0.0281
_diffrn_reflns_laue_measured_fraction_full 0.960
_diffrn_reflns_laue_measured_fraction_max 0.933
_diffrn_reflns_limit_h_max 7
_diffrn_reflns_limit_h_min -7
_diffrn_reflns_limit_k_max 13
_diffrn_reflns_limit_k_min -12
_diffrn_reflns_limit_l_max 17
_diffrn_reflns_limit_l_min -18
_diffrn_reflns_number 9094
_diffrn_reflns_point_group_measured_fraction_full 0.932
_diffrn_reflns_point_group_measured_fraction_max 0.902
_diffrn_reflns_theta_full 25.000
_diffrn_reflns_theta_max 25.346
_diffrn_reflns_theta_min 1.317
_diffrn_source 'fine-focus sealed tube'
_exptl_absorpt_coefficient_mu 0.098
_exptl_absorpt_correction_type none
_exptl_crystal_colour colourless
_exptl_crystal_density_diffrn 1.318
_exptl_crystal_description plate
_exptl_crystal_F_000 472
_exptl_crystal_size_max 0.500
_exptl_crystal_size_mid 0.280
_exptl_crystal_size_min 0.030
_refine_diff_density_max 0.194
_refine_diff_density_min -0.271
_refine_diff_density_rms 0.072
_refine_ls_abs_structure_details
;
 Flack x determined using 1557 quotients [(I+)-(I-)]/[(I+)+(I-)]
 (Parsons and Flack (2004), Acta Cryst. A60, s61).
;
_refine_ls_abs_structure_Flack 0.0(3)
_refine_ls_extinction_method none
_refine_ls_goodness_of_fit_ref 1.154
_refine_ls_hydrogen_treatment mixed
_refine_ls_matrix_type full
_refine_ls_number_parameters 292
_refine_ls_number_reflns 3645
_refine_ls_number_restraints 1
_refine_ls_restrained_S_all 1.153
_refine_ls_R_factor_all 0.0297
_refine_ls_R_factor_gt 0.0267
_refine_ls_shift/su_max 0.000
_refine_ls_shift/su_mean 0.000
_refine_ls_structure_factor_coef Fsqd
_refine_ls_weighting_details 'w=1/[\s^2^(Fo^2^)+(0.0520P)^2^+0.0154P] where P=(Fo^2^+2Fc^2^)/3'
_refine_ls_weighting_scheme calc
_refine_ls_wR_factor_gt 0.0715
_refine_ls_wR_factor_ref 0.0811
_reflns_Friedel_coverage 0.830
_reflns_friedel_fraction_full 0.901
_reflns_friedel_fraction_max 0.867
_reflns_number_gt 3486
_reflns_number_total 3645
_reflns_threshold_expression 'I > 2\s(I)'
_cod_data_source_file c6cc00284f2.cif
_cod_data_source_block wsy-03-119s-Dimer-CH2OH
_cod_depositor_comments 'Adding full bibliography for 7118777.cif.'
_cod_original_cell_volume 1104.9(10)
_cod_database_code 7118777
_shelx_space_group_comment
;
The symmetry employed for this shelxl refinement is uniquely defined
by the following loop, which should always be used as a source of
symmetry information in preference to the above space-group names.
They are only intended as comments.
;
_shelx_estimated_absorpt_t_min 0.953
_shelx_estimated_absorpt_t_max 0.997
_shelxl_version_number 2013-4

loop_
_space_group_symop_operation_xyz
'x, y, z'
'-x, y+1/2, -z'

loop_
_atom_site_label
_atom_site_type_symbol
_atom_site_fract_x
_atom_site_fract_y
_atom_site_fract_z
_atom_site_U_iso_or_equiv
_atom_site_adp_type
_atom_site_occupancy
_atom_site_site_symmetry_order
_atom_site_calc_flag
_atom_site_refinement_flags_posn
_atom_site_refinement_flags_adp
C1 C 0.3864(3) 0.7513(2) 0.24876(15) 0.0198(5) Uani 1 1 d . .
C2 C 0.2653(3) 0.6811(2) 0.17339(14) 0.0173(5) Uani 1 1 d . .
H1 H 0.1177 0.6836 0.1842 0.021 Uiso 1 1 calc R U
C3 C 0.3413(4) 0.5446(2) 0.18783(15) 0.0201(5) Uani 1 1 d . .
H2 H 0.2267 0.4887 0.1978 0.024 Uiso 1 1 calc R U
H3 H 0.4108 0.5144 0.1378 0.024 Uiso 1 1 calc R U
C4 C 0.4914(3) 0.5555(2) 0.26929(15) 0.0206(5) Uani 1 1 d . .
H4 H 0.5150 0.4768 0.3021 0.025 Uiso 1 1 calc R U
C5 C 0.6866(3) 0.6204(2) 0.24625(16) 0.0239(5) Uani 1 1 d . .
H5 H 0.7349 0.5870 0.1922 0.029 Uiso 1 1 calc R U
H6 H 0.7967 0.6126 0.2935 0.029 Uiso 1 1 calc R U
C6 C 0.6158(3) 0.7559(2) 0.23452(16) 0.0224(5) Uani 1 1 d . .
H7 H 0.6904 0.8102 0.2776 0.027 Uiso 1 1 calc R U
H8 H 0.6371 0.7861 0.1758 0.027 Uiso 1 1 calc R U
C7 C 0.2491(3) 0.6338(2) 0.37372(15) 0.0213(5) Uani 1 1 d . .
C8 C 0.1583(4) 0.4817(2) 0.48327(16) 0.0279(6) Uani 1 1 d . .
C9 C -0.0697(4) 0.4746(3) 0.4582(2) 0.0415(7) Uani 1 1 d . .
H9 H -0.1245 0.5580 0.4493 0.062 Uiso 1 1 calc R U
H10 H -0.1372 0.4342 0.5045 0.062 Uiso 1 1 calc R U
H11 H -0.0943 0.4271 0.4047 0.062 Uiso 1 1 calc R U
C10 C 0.2454(5) 0.3539(3) 0.50203(19) 0.0376(7) Uani 1 1 d . .
H12 H 0.2074 0.2995 0.4529 0.056 Uiso 1 1 calc R U
H13 H 0.1907 0.3209 0.5541 0.056 Uiso 1 1 calc R U
H14 H 0.3943 0.3590 0.5111 0.056 Uiso 1 1 calc R U
C11 C 0.2132(5) 0.5683(3) 0.55783(18) 0.0405(7) Uani 1 1 d . .
H15 H 0.3619 0.5743 0.5677 0.061 Uiso 1 1 calc R U
H16 H 0.1574 0.5366 0.6101 0.061 Uiso 1 1 calc R U
H17 H 0.1560 0.6500 0.5441 0.061 Uiso 1 1 calc R U
C12 C 0.2862(3) 0.7367(2) 0.08425(15) 0.0171(5) Uani 1 1 d . .
C13 C 0.2176(3) 0.6985(2) -0.07991(14) 0.0179(5) Uani 1 1 d . .
C14 C -0.0149(3) 0.7199(2) -0.09985(14) 0.0188(5) Uani 1 1 d . .
H18 H -0.0462 0.8034 -0.0771 0.023 Uiso 1 1 calc R U
C15 C -0.1120(3) 0.6240(2) -0.04122(15) 0.0202(5) Uani 1 1 d . .
H19 H -0.2006 0.6645 -0.0012 0.024 Uiso 1 1 calc R U
H20 H -0.1927 0.5620 -0.0762 0.024 Uiso 1 1 calc R U
C16 C 0.0760(3) 0.5648(2) 0.00837(14) 0.0184(5) Uani 1 1 d . .
H21 H 0.0491 0.5271 0.0651 0.022 Uiso 1 1 calc R U
C17 C 0.1791(4) 0.4781(2) -0.05312(15) 0.0216(5) Uani 1 1 d . .
H22 H 0.0783 0.4234 -0.0849 0.026 Uiso 1 1 calc R U
H23 H 0.2855 0.4271 -0.0215 0.026 Uiso 1 1 calc R U
C18 C 0.2738(3) 0.5705(2) -0.11515(16) 0.0206(5) Uani 1 1 d . .
H24 H 0.4236 0.5602 -0.1133 0.025 Uiso 1 1 calc R U
H25 H 0.2147 0.5592 -0.1754 0.025 Uiso 1 1 calc R U
C19 C 0.3548(4) 0.8020(2) -0.10604(16) 0.0204(5) Uani 1 1 d . .
H26 H 0.4948 0.7873 -0.0796 0.025 Uiso 1 1 calc R U
H27 H 0.3595 0.8006 -0.1696 0.025 Uiso 1 1 calc R U
C20 C -0.0842(3) 0.7194(2) -0.19541(16) 0.0216(5) Uani 1 1 d . .
C21 C -0.3671(4) 0.6946(3) -0.29722(15) 0.0292(6) Uani 1 1 d . .
H28 H -0.3499 0.7785 -0.3189 0.044 Uiso 1 1 calc R U
H29 H -0.5126 0.6744 -0.3001 0.044 Uiso 1 1 calc R U
H30 H -0.2970 0.6363 -0.3328 0.044 Uiso 1 1 calc R U
N1 N 0.3943(3) 0.65436(17) 0.31787(12) 0.0200(4) Uani 1 1 d . .
N2 N 0.2218(3) 0.66931(17) 0.01469(12) 0.0178(4) Uani 1 1 d . .
O1 O 0.0908(3) 0.88790(17) 0.26990(13) 0.0308(4) Uani 1 1 d . .
H33 H 0.063(6) 0.840(4) 0.314(3) 0.060(11) Uiso 1 1 d . .
O2 O 0.1232(3) 0.70982(16) 0.39364(11) 0.0295(4) Uani 1 1 d . .
O3 O 0.2680(3) 0.51935(15) 0.40724(10) 0.0263(4) Uani 1 1 d . .
O4 O 0.3627(2) 0.84060(15) 0.07837(10) 0.0253(4) Uani 1 1 d . .
O5 O 0.2897(2) 0.92065(14) -0.08082(12) 0.0219(4) Uani 1 1 d . .
H34 H 0.312(5) 0.915(3) -0.024(2) 0.043(9) Uiso 1 1 d . .
O6 O 0.0172(3) 0.7486(2) -0.25280(12) 0.0379(5) Uani 1 1 d . .
O7 O -0.2813(2) 0.68698(16) -0.20876(10) 0.0242(4) Uani 1 1 d . .
C22 C 0.3068(4) 0.8772(2) 0.27215(16) 0.0239(5) Uani 1 1 d . .
H31 H 0.3655 0.8986 0.3311 0.029 Uiso 1 1 calc R U
H32 H 0.3570 0.9387 0.2319 0.029 Uiso 1 1 calc R U

loop_
_atom_site_aniso_label
_atom_site_aniso_U_11
_atom_site_aniso_U_22
_atom_site_aniso_U_33
_atom_site_aniso_U_23
_atom_site_aniso_U_13
_atom_site_aniso_U_12
C1 0.0236(12) 0.0165(11) 0.0190(12) 0.0010(9) 0.0005(9) -0.0021(10)
C2 0.0180(11) 0.0127(11) 0.0215(11) -0.0001(10) 0.0021(8) 0.0004(9)
C3 0.0232(12) 0.0137(12) 0.0232(12) 0.0015(9) 0.0016(10) 0.0010(9)
C4 0.0239(11) 0.0151(11) 0.0228(12) 0.0001(10) 0.0025(10) 0.0031(9)
C5 0.0200(12) 0.0274(13) 0.0241(13) 0.0013(10) -0.0002(10) 0.0010(10)
C6 0.0207(12) 0.0227(12) 0.0230(12) -0.0003(10) -0.0017(10) -0.0043(10)
C7 0.0234(11) 0.0199(12) 0.0204(12) -0.0035(10) 0.0007(9) -0.0038(10)
C8 0.0339(14) 0.0308(14) 0.0197(12) 0.0026(11) 0.0067(10) -0.0063(11)
C9 0.0377(16) 0.0486(18) 0.0387(16) 0.0157(14) 0.0062(13) -0.0082(14)
C10 0.0475(17) 0.0346(16) 0.0320(15) 0.0093(12) 0.0118(12) -0.0039(13)
C11 0.0557(18) 0.0425(17) 0.0234(13) -0.0020(12) 0.0035(13) -0.0061(15)
C12 0.0149(10) 0.0134(11) 0.0231(12) 0.0009(9) 0.0009(9) 0.0007(9)
C13 0.0188(11) 0.0155(11) 0.0196(11) -0.0007(10) 0.0019(8) 0.0015(9)
C14 0.0198(11) 0.0122(11) 0.0245(12) 0.0009(9) 0.0032(9) 0.0004(9)
C15 0.0188(11) 0.0186(11) 0.0234(12) 0.0034(10) 0.0027(9) -0.0013(9)
C16 0.0199(11) 0.0138(11) 0.0209(12) 0.0025(9) -0.0011(9) -0.0040(9)
C17 0.0225(12) 0.0131(11) 0.0293(13) -0.0010(10) 0.0014(10) -0.0007(9)
C18 0.0212(11) 0.0160(12) 0.0246(12) -0.0012(10) 0.0024(9) -0.0001(9)
C19 0.0212(12) 0.0155(12) 0.0252(12) 0.0013(10) 0.0057(10) 0.0008(9)
C20 0.0232(12) 0.0132(12) 0.0283(13) 0.0029(10) 0.0029(10) 0.0036(9)
C21 0.0329(14) 0.0299(14) 0.0234(13) -0.0014(11) -0.0066(10) 0.0021(12)
N1 0.0244(10) 0.0148(10) 0.0209(10) 0.0002(8) 0.0025(8) -0.0003(8)
N2 0.0185(9) 0.0136(9) 0.0213(10) 0.0026(8) 0.0014(7) -0.0028(8)
O1 0.0290(10) 0.0258(10) 0.0377(11) -0.0025(9) 0.0044(8) 0.0075(8)
O2 0.0318(9) 0.0282(10) 0.0298(9) -0.0008(8) 0.0098(7) 0.0017(8)
O3 0.0352(10) 0.0213(9) 0.0235(9) 0.0027(7) 0.0087(7) -0.0020(7)
O4 0.0336(9) 0.0146(9) 0.0273(9) 0.0021(7) -0.0002(7) -0.0056(7)
O5 0.0273(9) 0.0133(8) 0.0259(10) 0.0019(7) 0.0058(7) -0.0002(7)
O6 0.0328(10) 0.0536(12) 0.0274(10) 0.0103(9) 0.0034(8) -0.0083(9)
O7 0.0240(8) 0.0269(9) 0.0213(8) -0.0008(7) -0.0015(6) -0.0007(7)
C22 0.0280(13) 0.0189(12) 0.0244(13) -0.0036(10) 0.0006(10) -0.0009(10)

loop_
_atom_type_symbol
_atom_type_description
_atom_type_scat_dispersion_real
_atom_type_scat_dispersion_imag
_atom_type_scat_source
C C 0.0033 0.0016 'International Tables Vol C Tables 4.2.6.8 and 6.1.1.4'
H H 0.0000 0.0000 'International Tables Vol C Tables 4.2.6.8 and 6.1.1.4'
N N 0.0061 0.0033 'International Tables Vol C Tables 4.2.6.8 and 6.1.1.4'
O O 0.0106 0.0060 'International Tables Vol C Tables 4.2.6.8 and 6.1.1.4'

loop_
_geom_angle_atom_site_label_1
_geom_angle_atom_site_label_2
_geom_angle_atom_site_label_3
_geom_angle
N1 C1 C22 116.9(2)
N1 C1 C6 98.58(17)
C22 C1 C6 111.47(19)
N1 C1 C2 100.29(17)
C22 C1 C2 117.0(2)
C6 C1 C2 110.69(19)
C12 C2 C1 114.06(18)
C12 C2 C3 116.73(18)
C1 C2 C3 102.53(17)
C12 C2 H1 107.7
C1 C2 H1 107.7
C3 C2 H1 107.7
C4 C3 C2 102.63(17)
C4 C3 H2 111.2
C2 C3 H2 111.2
C4 C3 H3 111.2
C2 C3 H3 111.2
H2 C3 H3 109.2
N1 C4 C5 100.96(19)
N1 C4 C3 101.43(17)
C5 C4 C3 109.62(19)
N1 C4 H4 114.4
C5 C4 H4 114.4
C3 C4 H4 114.4
C4 C5 C6 102.36(19)
C4 C5 H5 111.3
C6 C5 H5 111.3
C4 C5 H6 111.3
C6 C5 H6 111.3
H5 C5 H6 109.2
C1 C6 C5 103.92(18)
C1 C6 H7 111.0
C5 C6 H7 111.0
C1 C6 H8 111.0
C5 C6 H8 111.0
H7 C6 H8 109.0
O2 C7 O3 124.4(2)
O2 C7 N1 125.1(2)
O3 C7 N1 110.5(2)
O3 C8 C11 109.6(2)
O3 C8 C9 110.1(2)
C11 C8 C9 113.3(2)
O3 C8 C10 101.6(2)
C11 C8 C10 111.0(2)
C9 C8 C10 110.6(2)
C8 C9 H9 109.5
C8 C9 H10 109.5
H9 C9 H10 109.5
C8 C9 H11 109.5
H9 C9 H11 109.5
H10 C9 H11 109.5
C8 C10 H12 109.5
C8 C10 H13 109.5
H12 C10 H13 109.5
C8 C10 H14 109.5
H12 C10 H14 109.5
H13 C10 H14 109.5
C8 C11 H15 109.5
C8 C11 H16 109.5
H15 C11 H16 109.5
C8 C11 H17 109.5
H15 C11 H17 109.5
H16 C11 H17 109.5
O4 C12 N2 122.6(2)
O4 C12 C2 119.6(2)
N2 C12 C2 117.83(19)
N2 C13 C19 117.06(18)
N2 C13 C18 99.86(17)
C19 C13 C18 113.88(18)
N2 C13 C14 99.43(17)
C19 C13 C14 115.71(18)
C18 C13 C14 108.93(18)
C20 C14 C13 113.91(18)
C20 C14 C15 117.77(19)
C13 C14 C15 103.25(17)
C20 C14 H18 107.1
C13 C14 H18 107.1
C15 C14 H18 107.1
C16 C15 C14 102.67(17)
C16 C15 H19 111.2
C14 C15 H19 111.2
C16 C15 H20 111.2
C14 C15 H20 111.2
H19 C15 H20 109.1
N2 C16 C17 101.13(17)
N2 C16 C15 101.65(18)
C17 C16 C15 108.81(18)
N2 C16 H21 114.6
C17 C16 H21 114.6
C15 C16 H21 114.6
C16 C17 C18 102.08(18)
C16 C17 H22 111.4
C18 C17 H22 111.4
C16 C17 H23 111.4
C18 C17 H23 111.4
H22 C17 H23 109.2
C13 C18 C17 103.88(18)
C13 C18 H24 111.0
C17 C18 H24 111.0
C13 C18 H25 111.0
C17 C18 H25 111.0
H24 C18 H25 109.0
O5 C19 C13 113.42(19)
O5 C19 H26 108.9
C13 C19 H26 108.9
O5 C19 H27 108.9
C13 C19 H27 108.9
H26 C19 H27 107.7
O6 C20 O7 123.0(2)
O6 C20 C14 125.9(2)
O7 C20 C14 111.08(19)
O7 C21 H28 109.5
O7 C21 H29 109.5
H28 C21 H29 109.5
O7 C21 H30 109.5
H28 C21 H30 109.5
H29 C21 H30 109.5
C7 N1 C4 123.98(19)
C7 N1 C1 125.88(19)
C4 N1 C1 97.73(17)
C12 N2 C16 128.95(18)
C12 N2 C13 130.59(19)
C16 N2 C13 97.91(16)
C22 O1 H33 102(2)
C7 O3 C8 121.49(19)
C19 O5 H34 100(2)
C20 O7 C21 115.33(19)
O1 C22 C1 115.54(19)
O1 C22 H31 108.4
C1 C22 H31 108.4
O1 C22 H32 108.4
C1 C22 H32 108.4
H31 C22 H32 107.5

loop_
_geom_bond_atom_site_label_1
_geom_bond_atom_site_label_2
_geom_bond_distance
C1 N1 1.500(3)
C1 C22 1.519(3)
C1 C6 1.545(3)
C1 C2 1.559(3)
C2 C12 1.526(3)
C2 C3 1.574(3)
C2 H1 1.0000
C3 C4 1.543(3)
C3 H2 0.9900
C3 H3 0.9900
C4 N1 1.486(3)
C4 C5 1.534(3)
C4 H4 1.0000
C5 C6 1.549(4)
C5 H5 0.9900
C5 H6 0.9900
C6 H7 0.9900
C6 H8 0.9900
C7 O2 1.227(3)
C7 O3 1.349(3)
C7 N1 1.361(3)
C8 O3 1.491(3)
C8 C11 1.511(4)
C8 C9 1.520(4)
C8 C10 1.520(4)
C9 H9 0.9800
C9 H10 0.9800
C9 H11 0.9800
C10 H12 0.9800
C10 H13 0.9800
C10 H14 0.9800
C11 H15 0.9800
C11 H16 0.9800
C11 H17 0.9800
C12 O4 1.241(3)
C12 N2 1.343(3)
C13 N2 1.500(3)
C13 C19 1.518(3)
C13 C18 1.548(3)
C13 C14 1.554(3)
C14 C20 1.515(3)
C14 C15 1.555(3)
C14 H18 1.0000
C15 C16 1.542(3)
C15 H19 0.9900
C15 H20 0.9900
C16 N2 1.484(3)
C16 C17 1.538(3)
C16 H21 1.0000
C17 C18 1.557(3)
C17 H22 0.9900
C17 H23 0.9900
C18 H24 0.9900
C18 H25 0.9900
C19 O5 1.422(3)
C19 H26 0.9900
C19 H27 0.9900
C20 O6 1.199(3)
C20 O7 1.343(3)
C21 O7 1.443(3)
C21 H28 0.9800
C21 H29 0.9800
C21 H30 0.9800
O1 C22 1.424(3)
O1 H33 0.89(4)
O5 H34 0.88(4)
C22 H31 0.9900
C22 H32 0.9900

loop_
_geom_torsion_atom_site_label_1
_geom_torsion_atom_site_label_2
_geom_torsion_atom_site_label_3
_geom_torsion_atom_site_label_4
_geom_torsion
N1 C1 C2 C12 -161.56(17)
C22 C1 C2 C12 70.9(3)
C6 C1 C2 C12 -58.2(2)
N1 C1 C2 C3 -34.4(2)
C22 C1 C2 C3 -161.90(19)
C6 C1 C2 C3 68.9(2)
C12 C2 C3 C4 126.2(2)
C1 C2 C3 C4 0.7(2)
C2 C3 C4 N1 33.7(2)
C2 C3 C4 C5 -72.5(2)
N1 C4 C5 C6 -33.0(2)
C3 C4 C5 C6 73.5(2)
N1 C1 C6 C5 35.9(2)
C22 C1 C6 C5 159.3(2)
C2 C1 C6 C5 -68.6(2)
C4 C5 C6 C1 -2.1(2)
C1 C2 C12 O4 -12.4(3)
C3 C2 C12 O4 -131.8(2)
C1 C2 C12 N2 166.95(19)
C3 C2 C12 N2 47.6(3)
N2 C13 C14 C20 -164.91(18)
C19 C13 C14 C20 68.8(2)
C18 C13 C14 C20 -61.0(2)
N2 C13 C14 C15 -36.0(2)
C19 C13 C14 C15 -162.29(19)
C18 C13 C14 C15 67.9(2)
C20 C14 C15 C16 129.44(19)
C13 C14 C15 C16 3.0(2)
C14 C15 C16 N2 31.7(2)
C14 C15 C16 C17 -74.4(2)
N2 C16 C17 C18 -35.3(2)
C15 C16 C17 C18 71.2(2)
N2 C13 C18 C17 32.5(2)
C19 C13 C18 C17 158.06(19)
C14 C13 C18 C17 -71.1(2)
C16 C17 C18 C13 1.4(2)
N2 C13 C19 O5 -70.1(3)
C18 C13 C19 O5 174.0(2)
C14 C13 C19 O5 46.6(3)
C13 C14 C20 O6 -28.7(3)
C15 C14 C20 O6 -149.8(2)
C13 C14 C20 O7 154.25(18)
C15 C14 C20 O7 33.1(3)
O2 C7 N1 C4 -156.0(2)
O3 C7 N1 C4 26.6(3)
O2 C7 N1 C1 -22.6(4)
O3 C7 N1 C1 160.04(19)
C5 C4 N1 C7 -159.8(2)
C3 C4 N1 C7 87.4(2)
C5 C4 N1 C1 56.65(19)
C3 C4 N1 C1 -56.20(19)
C22 C1 N1 C7 41.1(3)
C6 C1 N1 C7 160.6(2)
C2 C1 N1 C7 -86.5(2)
C22 C1 N1 C4 -176.30(19)
C6 C1 N1 C4 -56.86(19)
C2 C1 N1 C4 56.13(19)
O4 C12 N2 C16 -159.8(2)
C2 C12 N2 C16 20.8(3)
O4 C12 N2 C13 -2.1(4)
C2 C12 N2 C13 178.60(19)
C17 C16 N2 C12 -140.0(2)
C15 C16 N2 C12 107.9(2)
C17 C16 N2 C13 56.82(19)
C15 C16 N2 C13 -55.27(19)
C19 C13 N2 C12 18.9(3)
C18 C13 N2 C12 142.3(2)
C14 C13 N2 C12 -106.4(2)
C19 C13 N2 C16 -178.33(19)
C18 C13 N2 C16 -54.95(19)
C14 C13 N2 C16 56.32(18)
O2 C7 O3 C8 -10.4(3)
N1 C7 O3 C8 167.04(19)
C11 C8 O3 C7 -56.5(3)
C9 C8 O3 C7 68.8(3)
C10 C8 O3 C7 -174.0(2)
O6 C20 O7 C21 -2.6(3)
C14 C20 O7 C21 174.56(19)
N1 C1 C22 O1 -79.6(3)
C6 C1 C22 O1 168.1(2)
C2 C1 C22 O1 39.3(3)
